data_7106569
loop_
_publ_author_name
'Ma, Deyun'
'Li, Yingwei'
'Li, Zhong'

_publ_section_title
;
 Tuning the moisture stability of metal-organic frameworks by
 incorporating hydrophobic functional groups at different positions of
 ligands
;
_journal_coden_ASTM CHCOFS
_journal_issue 26
_journal_name_full
;
 Chemical Communications (Cambridge, United Kingdom)
;
_journal_page_first 7377
_journal_page_last 7379
_journal_paper_doi 10.1039/c1cc11752a
_journal_volume 47
_journal_year 2011
_chemical_formula_moiety 'C28 H20 N2 O8 Zn2'
_chemical_formula_sum 'C28 H20 N2 O8 Zn2'
_chemical_formula_weight 643.20
_space_group_IT_number 2
_symmetry_cell_setting triclinic
_symmetry_space_group_name_Hall '-P 1'
_symmetry_space_group_name_H-M 'P -1'
_atom_sites_solution_hydrogens geom
_atom_sites_solution_primary direct
_atom_sites_solution_secondary difmap
_audit_creation_method SHELXL-97
_cell_angle_alpha 95.20(3)
_cell_angle_beta 99.23(3)
_cell_angle_gamma 99.89(3)
_cell_formula_units_Z 2
_cell_length_a 10.925(2)
_cell_length_b 10.946(2)
_cell_length_c 13.972(3)
_cell_measurement_reflns_used 3500
_cell_measurement_temperature 293(2)
_cell_measurement_theta_max 28.00
_cell_measurement_theta_min 1.26
_cell_volume 1612.7(6)
_computing_cell_refinement RAPID-AUTO
_computing_data_collection 'RAPID-AUTO (Rigaku, 1998)'
_computing_data_reduction 'CrystalStructure (Rigaku/MSC, 2002)'
_computing_molecular_graphics 'ORTEPII (Johnson, 1976)'
_computing_publication_material SHELXL97
_computing_structure_refinement 'SHELXL-97 (Sheldrick, 2008)'
_computing_structure_solution 'SHELXS-97 (Sheldrick, 2008)'
_diffrn_ambient_temperature 293(2)
_diffrn_measured_fraction_theta_full 0.988
_diffrn_measured_fraction_theta_max 0.988
_diffrn_measurement_device_type 'Rigaku/MSC Mercury CCD'
_diffrn_measurement_method \w
_diffrn_radiation_monochromator graphite
_diffrn_radiation_source 'fine-focus sealed tube'
_diffrn_radiation_type MoK\a
_diffrn_radiation_wavelength 0.71073
_diffrn_reflns_av_R_equivalents 0.1001
_diffrn_reflns_av_sigmaI/netI 0.1891
_diffrn_reflns_limit_h_max 13
_diffrn_reflns_limit_h_min -11
_diffrn_reflns_limit_k_max 13
_diffrn_reflns_limit_k_min -13
_diffrn_reflns_limit_l_max 16
_diffrn_reflns_limit_l_min -16
_diffrn_reflns_number 12731
_diffrn_reflns_theta_full 25.20
_diffrn_reflns_theta_max 25.20
_diffrn_reflns_theta_min 3.03
_diffrn_standards_number 0
_exptl_absorpt_coefficient_mu 1.532
_exptl_absorpt_correction_T_max 0.762
_exptl_absorpt_correction_T_min 0.673
_exptl_absorpt_correction_type multi-scan
_exptl_absorpt_process_details '(Jacobson, 1998)'
_exptl_crystal_colour colorless
_exptl_crystal_density_diffrn 1.325
_exptl_crystal_density_method 'not measured'
_exptl_crystal_description block
_exptl_crystal_F_000 652
_exptl_crystal_size_max 0.30
_exptl_crystal_size_mid 0.23
_exptl_crystal_size_min 0.18
_refine_diff_density_max 1.090
_refine_diff_density_min -1.136
_refine_diff_density_rms 0.117
_refine_ls_extinction_method none
_refine_ls_goodness_of_fit_ref 0.941
_refine_ls_hydrogen_treatment constr
_refine_ls_matrix_type full
_refine_ls_number_parameters 363
_refine_ls_number_reflns 5736
_refine_ls_number_restraints 0
_refine_ls_restrained_S_all 0.941
_refine_ls_R_factor_all 0.1354
_refine_ls_R_factor_gt 0.0759
_refine_ls_shift/su_max 0.014
_refine_ls_shift/su_mean 0.000
_refine_ls_structure_factor_coef Fsqd
_refine_ls_weighting_details 'calc w=1/[\s^2^(Fo^2^)+(0.1012P)^2^+0.0000P] where P=(Fo^2^+2Fc^2^)/3'
_refine_ls_weighting_scheme calc
_refine_ls_wR_factor_gt 0.1807
_refine_ls_wR_factor_ref 0.2137
_reflns_number_gt 2877
_reflns_number_total 5736
_reflns_threshold_expression >2sigma(I)
_cod_data_source_file c1cc11752a.txt
_cod_data_source_block 3
_cod_depositor_comments
;
The following automatic conversions were performed:

data name '_iucr_refine_instruction_details' was replaced with
'_iucr_refine_instructions_details' as specified in the replacement
file 'data/replacement-values/replacement_tags.lst'.

Automatic conversion script
Id: cif_correct_tags 9268 2022-04-12 08:56:07Z antanas 
;
_cod_original_cell_volume 1612.7(5)
_cod_original_sg_symbol_H-M P-1
_cod_database_code 7106569

loop_
_symmetry_equiv_pos_as_xyz
'x, y, z'
'-x, -y, -z'

loop_
_atom_site_label
_atom_site_type_symbol
_atom_site_fract_x
_atom_site_fract_y
_atom_site_fract_z
_atom_site_U_iso_or_equiv
_atom_site_adp_type
_atom_site_occupancy
_atom_site_symmetry_multiplicity
_atom_site_calc_flag
_atom_site_refinement_flags
_atom_site_disorder_assembly
_atom_site_disorder_group
C1 C 0.6749(8) 0.0606(8) 0.2122(8) 0.052(2) Uani 1 1 d . . .
C2 C 0.6810(8) -0.0780(8) 0.2143(6) 0.049(2) Uani 1 1 d . . .
C3 C 0.7122(8) -0.1198(8) 0.3038(6) 0.054(2) Uani 1 1 d . . .
H3 H 0.7283 -0.0655 0.3615 0.065 Uiso 1 1 calc R . .
C4 C 0.7189(8) -0.2494(9) 0.3054(6) 0.059(3) Uani 1 1 d . . .
H4 H 0.7400 -0.2792 0.3649 0.071 Uiso 1 1 calc R . .
C5 C 0.6952(7) -0.3290(8) 0.2219(6) 0.044(2) Uani 1 1 d . . .
C6 C 0.6603(7) -0.2854(8) 0.1326(6) 0.050(2) Uani 1 1 d . . .
H6 H 0.6400 -0.3401 0.0751 0.059 Uiso 1 1 calc R . .
C7 C 0.6560(8) -0.1590(8) 0.1303(6) 0.052(2) Uani 1 1 d . . .
H7 H 0.6358 -0.1295 0.0705 0.063 Uiso 1 1 calc R . .
C8 C 0.6993(7) -0.4656(9) 0.2272(7) 0.052(2) Uani 1 1 d . . .
C9 C 0.9290(8) 0.3146(8) 0.2406(7) 0.050(2) Uani 1 1 d . . .
C10 C 1.0643(7) 0.3083(7) 0.2311(6) 0.042(2) Uani 1 1 d . . .
C11 C 1.1558(8) 0.3304(9) 0.3146(7) 0.058(2) Uani 1 1 d . . .
H11 H 1.1359 0.3535 0.3751 0.070 Uiso 1 1 calc R . .
C12 C 1.2797(7) 0.3171(9) 0.3066(6) 0.058(3) Uani 1 1 d . . .
H12 H 1.3406 0.3277 0.3629 0.070 Uiso 1 1 calc R . .
C13 C 1.3126(7) 0.2890(8) 0.2179(6) 0.044(2) Uani 1 1 d . . .
C14 C 1.2206(8) 0.2732(9) 0.1351(7) 0.063(3) Uani 1 1 d . . .
H14 H 1.2419 0.2569 0.0740 0.076 Uiso 1 1 calc R . .
C15 C 1.0962(7) 0.2813(9) 0.1420(6) 0.055(2) Uani 1 1 d . . .
H15 H 1.0347 0.2683 0.0858 0.066 Uiso 1 1 calc R . .
C16 C 1.4470(7) 0.2830(7) 0.2101(7) 0.045(2) Uani 1 1 d . . .
C17 C 0.6528(8) 0.1695(9) -0.0909(6) 0.058(3) Uani 1 1 d . . .
H17 H 0.6360 0.0940 -0.0654 0.070 Uiso 1 1 calc R . .
C18 C 0.6646(9) 0.1671(9) -0.1889(6) 0.059(2) Uani 1 1 d . . .
C19 C 0.6921(8) 0.2789(9) -0.2260(6) 0.056(3) Uani 1 1 d . . .
C20 C 0.7057(12) 0.3864(10) -0.1646(7) 0.085(4) Uani 1 1 d . . .
H20 H 0.7246 0.4636 -0.1870 0.102 Uiso 1 1 calc R . .
C21 C 0.6912(10) 0.3796(9) -0.0683(7) 0.071(3) Uani 1 1 d . . .
H21 H 0.7011 0.4540 -0.0276 0.085 Uiso 1 1 calc R . .
C22 C 0.7061(9) 0.2853(8) -0.3294(6) 0.052(2) Uani 1 1 d . . .
C23 C 0.5983(10) 0.2624(13) -0.3997(8) 0.098(4) Uani 1 1 d . . .
H23 H 0.5198 0.2394 -0.3820 0.118 Uiso 1 1 calc R . .
C24 C 0.6059(9) 0.2733(12) -0.4974(7) 0.096(4) Uani 1 1 d . . .
H24 H 0.5330 0.2531 -0.5447 0.115 Uiso 1 1 calc R . .
C25 C 0.8176(8) 0.3327(9) -0.4570(6) 0.055(2) Uani 1 1 d . . .
H25 H 0.8947 0.3559 -0.4767 0.066 Uiso 1 1 calc R . .
C26 C 0.8192(8) 0.3224(9) -0.3575(7) 0.057(2) Uani 1 1 d . . .
C27 C 0.6497(11) 0.0382(10) -0.2502(8) 0.089(4) Uani 1 1 d . . .
H27A H 0.5679 0.0180 -0.2912 0.134 Uiso 1 1 calc R . .
H27B H 0.6583 -0.0246 -0.2072 0.134 Uiso 1 1 calc R . .
H27C H 0.7138 0.0415 -0.2900 0.134 Uiso 1 1 calc R . .
C28 C 0.9441(9) 0.3529(12) -0.2873(8) 0.091(4) Uani 1 1 d . . .
H28A H 0.9332 0.3959 -0.2272 0.136 Uiso 1 1 calc R . .
H28B H 1.0051 0.4052 -0.3156 0.136 Uiso 1 1 calc R . .
H28C H 0.9731 0.2770 -0.2748 0.136 Uiso 1 1 calc R . .
N1 N 0.6649(7) 0.2761(7) -0.0318(5) 0.0504(19) Uani 1 1 d . . .
N2 N 0.7168(6) 0.3124(7) -0.5235(5) 0.0484(18) Uani 1 1 d . . .
O1 O 0.6979(6) 0.1306(6) 0.2936(5) 0.0555(16) Uani 1 1 d . . .
O2 O 0.6478(5) 0.0936(5) 0.1283(4) 0.0557(16) Uani 1 1 d . . .
O3 O 0.6750(5) -0.5356(6) 0.1462(5) 0.0571(16) Uani 1 1 d . . .
O4 O 0.7297(5) -0.5016(5) 0.3083(4) 0.0546(16) Uani 1 1 d . . .
O5 O 0.9036(5) 0.3288(6) 0.3251(4) 0.0547(16) Uani 1 1 d . . .
O6 O 0.8519(5) 0.2998(6) 0.1615(5) 0.0602(17) Uani 1 1 d . . .
O7 O 1.5254(5) 0.2994(6) 0.2888(4) 0.0567(16) Uani 1 1 d . . .
O8 O 1.4713(5) 0.2624(6) 0.1256(4) 0.0543(16) Uani 1 1 d . . .
Zn1 Zn 0.65791(8) 0.27732(9) 0.11319(6) 0.0422(3) Uani 1 1 d . . .
Zn2 Zn 0.71813(8) 0.31806(9) 0.33016(6) 0.0414(3) Uani 1 1 d . . .

loop_
_atom_site_aniso_label
_atom_site_aniso_U_11
_atom_site_aniso_U_22
_atom_site_aniso_U_33
_atom_site_aniso_U_23
_atom_site_aniso_U_13
_atom_site_aniso_U_12
C1 0.047(5) 0.039(5) 0.081(8) 0.023(5) 0.024(5) 0.021(4)
C2 0.054(5) 0.047(5) 0.052(6) 0.014(5) 0.011(4) 0.019(4)
C3 0.077(6) 0.040(5) 0.051(6) 0.009(4) 0.009(5) 0.028(5)
C4 0.066(6) 0.067(7) 0.041(6) 0.017(5) -0.012(5) 0.016(5)
C5 0.053(5) 0.042(5) 0.041(5) 0.009(4) 0.007(4) 0.016(4)
C6 0.057(5) 0.054(6) 0.035(5) -0.004(4) 0.004(4) 0.010(4)
C7 0.074(6) 0.044(5) 0.044(6) 0.012(4) 0.005(5) 0.026(5)
C8 0.040(5) 0.061(6) 0.055(6) 0.010(5) 0.005(4) 0.014(4)
C9 0.047(5) 0.035(5) 0.071(7) 0.014(5) 0.013(5) 0.011(4)
C10 0.039(4) 0.040(5) 0.049(5) 0.007(4) 0.010(4) 0.012(4)
C11 0.058(5) 0.070(7) 0.051(6) 0.004(5) 0.014(5) 0.025(5)
C12 0.037(5) 0.090(8) 0.045(6) 0.015(5) 0.003(4) 0.008(5)
C13 0.034(4) 0.049(5) 0.053(6) 0.016(4) 0.013(4) 0.014(4)
C14 0.050(5) 0.087(8) 0.057(6) 0.009(6) 0.018(5) 0.018(5)
C15 0.044(5) 0.080(7) 0.044(5) 0.009(5) 0.004(4) 0.023(5)
C16 0.045(5) 0.038(5) 0.052(6) 0.014(4) 0.011(5) 0.010(4)
C17 0.077(6) 0.071(7) 0.038(5) 0.014(5) 0.031(5) 0.018(5)
C18 0.073(6) 0.067(7) 0.037(5) 0.008(5) 0.014(5) 0.006(5)
C19 0.072(6) 0.072(7) 0.039(5) 0.025(5) 0.025(5) 0.038(5)
C20 0.165(12) 0.053(7) 0.046(6) 0.017(5) 0.038(7) 0.020(7)
C21 0.119(9) 0.054(6) 0.048(6) 0.011(5) 0.032(6) 0.016(6)
C22 0.066(6) 0.048(6) 0.046(5) 0.010(4) 0.018(5) 0.017(5)
C23 0.068(7) 0.183(14) 0.062(7) 0.043(8) 0.038(6) 0.034(8)
C24 0.045(6) 0.183(13) 0.053(7) 0.036(8) 0.009(5) -0.006(7)
C25 0.056(5) 0.071(7) 0.032(5) 0.006(5) 0.003(4) 0.001(5)
C26 0.062(6) 0.058(6) 0.057(6) 0.014(5) 0.016(5) 0.020(5)
C27 0.147(11) 0.063(8) 0.060(7) 0.008(6) 0.031(7) 0.019(7)
C28 0.069(7) 0.137(11) 0.072(8) 0.044(8) 0.008(6) 0.023(7)
N1 0.068(5) 0.049(5) 0.044(4) 0.016(4) 0.020(4) 0.023(4)
N2 0.051(4) 0.062(5) 0.036(4) 0.018(4) 0.013(4) 0.011(4)
O1 0.073(4) 0.045(4) 0.052(4) 0.007(3) 0.010(3) 0.020(3)
O2 0.077(4) 0.038(4) 0.058(4) 0.020(3) 0.013(3) 0.019(3)
O3 0.072(4) 0.051(4) 0.051(4) 0.013(3) 0.013(3) 0.013(3)
O4 0.075(4) 0.045(4) 0.044(4) 0.011(3) 0.005(3) 0.014(3)
O5 0.046(3) 0.070(4) 0.057(4) 0.015(3) 0.017(3) 0.024(3)
O6 0.052(4) 0.074(5) 0.062(4) 0.019(4) 0.014(3) 0.022(3)
O7 0.042(3) 0.077(5) 0.055(4) 0.017(3) 0.008(3) 0.017(3)
O8 0.054(3) 0.066(4) 0.049(4) 0.007(3) 0.014(3) 0.023(3)
Zn1 0.0479(6) 0.0478(7) 0.0382(6) 0.0136(5) 0.0131(5) 0.0194(5)
Zn2 0.0450(6) 0.0477(7) 0.0376(6) 0.0144(5) 0.0116(5) 0.0168(5)

loop_
_atom_type_symbol
_atom_type_description
_atom_type_scat_dispersion_real
_atom_type_scat_dispersion_imag
_atom_type_scat_source
C C 0.0033 0.0016 'International Tables Vol C Tables 4.2.6.8 and 6.1.1.4'
H H 0.0000 0.0000 'International Tables Vol C Tables 4.2.6.8 and 6.1.1.4'
N N 0.0061 0.0033 'International Tables Vol C Tables 4.2.6.8 and 6.1.1.4'
O O 0.0106 0.0060 'International Tables Vol C Tables 4.2.6.8 and 6.1.1.4'
Zn Zn 0.2839 1.4301 'International Tables Vol C Tables 4.2.6.8 and 6.1.1.4'

loop_
_geom_angle_atom_site_label_1
_geom_angle_atom_site_label_2
_geom_angle_atom_site_label_3
_geom_angle
_geom_angle_site_symmetry_1
_geom_angle_site_symmetry_3
_geom_angle_publ_flag
O2 C1 O1 126.6(8) . . ?
O2 C1 C2 115.5(9) . . ?
O1 C1 C2 117.9(8) . . ?
C7 C2 C3 120.4(8) . . ?
C7 C2 C1 121.3(8) . . ?
C3 C2 C1 118.3(9) . . ?
C2 C3 C4 118.1(9) . . ?
C2 C3 H3 120.9 . . ?
C4 C3 H3 120.9 . . ?
C5 C4 C3 121.2(7) . . ?
C5 C4 H4 119.4 . . ?
C3 C4 H4 119.4 . . ?
C4 C5 C6 119.5(8) . . ?
C4 C5 C8 119.4(7) . . ?
C6 C5 C8 121.0(8) . . ?
C5 C6 C7 119.6(8) . . ?
C5 C6 H6 120.2 . . ?
C7 C6 H6 120.2 . . ?
C2 C7 C6 121.1(8) . . ?
C2 C7 H7 119.5 . . ?
C6 C7 H7 119.5 . . ?
O3 C8 O4 124.5(9) . . ?
O3 C8 C5 116.3(7) . . ?
O4 C8 C5 119.2(9) . . ?
O6 C9 O5 126.4(7) . . ?
O6 C9 C10 115.5(8) . . ?
O5 C9 C10 118.1(8) . . ?
C15 C10 C11 120.1(7) . . ?
C15 C10 C9 121.1(8) . . ?
C11 C10 C9 118.8(8) . . ?
C10 C11 C12 118.8(8) . . ?
C10 C11 H11 120.6 . . ?
C12 C11 H11 120.6 . . ?
C13 C12 C11 121.6(8) . . ?
C13 C12 H12 119.2 . . ?
C11 C12 H12 119.2 . . ?
C14 C13 C12 118.4(7) . . ?
C14 C13 C16 120.7(7) . . ?
C12 C13 C16 120.8(8) . . ?
C13 C14 C15 120.8(8) . . ?
C13 C14 H14 119.6 . . ?
C15 C14 H14 119.6 . . ?
C10 C15 C14 120.2(8) . . ?
C10 C15 H15 119.9 . . ?
C14 C15 H15 119.9 . . ?
O8 C16 O7 125.9(7) . . ?
O8 C16 C13 117.3(8) . . ?
O7 C16 C13 116.9(7) . . ?
N1 C17 C18 122.7(8) . . ?
N1 C17 H17 118.7 . . ?
C18 C17 H17 118.7 . . ?
C19 C18 C17 118.6(9) . . ?
C19 C18 C27 123.2(8) . . ?
C17 C18 C27 118.2(8) . . ?
C20 C19 C18 117.9(8) . . ?
C20 C19 C22 119.9(8) . . ?
C18 C19 C22 122.2(9) . . ?
C19 C20 C21 119.5(9) . . ?
C19 C20 H20 120.3 . . ?
C21 C20 H20 120.3 . . ?
N1 C21 C20 123.9(10) . . ?
N1 C21 H21 118.1 . . ?
C20 C21 H21 118.1 . . ?
C23 C22 C26 118.2(8) . . ?
C23 C22 C19 118.3(8) . . ?
C26 C22 C19 123.3(9) . . ?
C22 C23 C24 120.5(9) . . ?
C22 C23 H23 119.7 . . ?
C24 C23 H23 119.7 . . ?
N2 C24 C23 120.5(10) . . ?
N2 C24 H24 119.7 . . ?
C23 C24 H24 119.7 . . ?
N2 C25 C26 125.0(8) . . ?
N2 C25 H25 117.5 . . ?
C26 C25 H25 117.5 . . ?
C22 C26 C25 117.3(9) . . ?
C22 C26 C28 123.5(8) . . ?
C25 C26 C28 119.2(8) . . ?
C18 C27 H27A 109.5 . . ?
C18 C27 H27B 109.5 . . ?
H27A C27 H27B 109.5 . . ?
C18 C27 H27C 109.5 . . ?
H27A C27 H27C 109.5 . . ?
H27B C27 H27C 109.5 . . ?
C26 C28 H28A 109.5 . . ?
C26 C28 H28B 109.5 . . ?
H28A C28 H28B 109.5 . . ?
C26 C28 H28C 109.5 . . ?
H28A C28 H28C 109.5 . . ?
H28B C28 H28C 109.5 . . ?
C21 N1 C17 117.5(7) . . ?
C21 N1 Zn1 120.5(7) . . ?
C17 N1 Zn1 121.9(5) . . ?
C25 N2 C24 118.4(7) . . ?
C25 N2 Zn2 124.0(5) . 1_554 ?
C24 N2 Zn2 117.3(6) . 1_554 ?
C1 O1 Zn2 133.4(5) . . ?
C1 O2 Zn1 119.7(6) . . ?
C8 O3 Zn1 132.1(6) . 1_545 ?
C8 O4 Zn2 124.1(7) . 1_545 ?
C9 O5 Zn2 115.0(6) . . ?
C9 O6 Zn1 139.0(5) . . ?
C16 O7 Zn2 137.1(5) . 1_655 ?
C16 O8 Zn1 117.3(6) . 1_655 ?
N1 Zn1 O2 101.0(3) . . ?
N1 Zn1 O3 97.5(3) . 1_565 ?
O2 Zn1 O3 161.2(2) . 1_565 ?
N1 Zn1 O8 106.7(3) . 1_455 ?
O2 Zn1 O8 90.1(2) . 1_455 ?
O3 Zn1 O8 87.1(2) 1_565 1_455 ?
N1 Zn1 O6 96.5(3) . . ?
O2 Zn1 O6 87.2(2) . . ?
O3 Zn1 O6 88.0(2) 1_565 . ?
O8 Zn1 O6 156.7(2) 1_455 . ?
N1 Zn1 Zn2 164.5(2) . . ?
O2 Zn1 Zn2 85.43(18) . . ?
O3 Zn1 Zn2 75.89(17) 1_565 . ?
O8 Zn1 Zn2 87.21(17) 1_455 . ?
O6 Zn1 Zn2 69.55(17) . . ?
O4 Zn2 O5 90.9(2) 1_565 . ?
O4 Zn2 N2 106.2(3) 1_565 1_556 ?
O5 Zn2 N2 101.7(3) . 1_556 ?
O4 Zn2 O1 157.1(2) 1_565 . ?
O5 Zn2 O1 86.9(2) . . ?
N2 Zn2 O1 96.5(3) 1_556 . ?
O4 Zn2 O7 86.8(2) 1_565 1_455 ?
O5 Zn2 O7 162.1(2) . 1_455 ?
N2 Zn2 O7 96.0(2) 1_556 1_455 ?
O1 Zn2 O7 88.4(2) . 1_455 ?
O4 Zn2 Zn1 82.74(17) 1_565 . ?
O5 Zn2 Zn1 89.96(18) . . ?
N2 Zn2 Zn1 165.0(2) 1_556 . ?
O1 Zn2 Zn1 74.50(17) . . ?
O7 Zn2 Zn1 72.12(17) 1_455 . ?

loop_
_geom_bond_atom_site_label_1
_geom_bond_atom_site_label_2
_geom_bond_distance
_geom_bond_site_symmetry_2
_geom_bond_publ_flag
C1 O2 1.263(10) . ?
C1 O1 1.276(11) . ?
C1 C2 1.533(11) . ?
C2 C7 1.365(12) . ?
C2 C3 1.383(11) . ?
C3 C4 1.435(11) . ?
C3 H3 0.9300 . ?
C4 C5 1.353(12) . ?
C4 H4 0.9300 . ?
C5 C6 1.395(10) . ?
C5 C8 1.512(11) . ?
C6 C7 1.395(11) . ?
C6 H6 0.9300 . ?
C7 H7 0.9300 . ?
C8 O3 1.270(11) . ?
C8 O4 1.247(10) . ?
C9 O6 1.257(10) . ?
C9 O5 1.258(10) . ?
C9 C10 1.517(10) . ?
C10 C15 1.365(11) . ?
C10 C11 1.383(12) . ?
C11 C12 1.406(10) . ?
C11 H11 0.9300 . ?
C12 C13 1.368(11) . ?
C12 H12 0.9300 . ?
C13 C14 1.382(12) . ?
C13 C16 1.502(10) . ?
C14 C15 1.396(10) . ?
C14 H14 0.9300 . ?
C15 H15 0.9300 . ?
C16 O8 1.260(9) . ?
C16 O7 1.258(10) . ?
C17 N1 1.341(11) . ?
C17 C18 1.394(11) . ?
C17 H17 0.9300 . ?
C18 C19 1.377(11) . ?
C18 C27 1.552(13) . ?
C19 C20 1.363(13) . ?
C19 C22 1.483(11) . ?
C20 C21 1.386(12) . ?
C20 H20 0.9300 . ?
C21 N1 1.290(10) . ?
C21 H21 0.9300 . ?
C22 C23 1.378(14) . ?
C22 C26 1.364(11) . ?
C23 C24 1.395(13) . ?
C23 H23 0.9300 . ?
C24 N2 1.333(10) . ?
C24 H24 0.9300 . ?
C25 N2 1.293(10) . ?
C25 C26 1.403(11) . ?
C25 H25 0.9300 . ?
C26 C28 1.512(13) . ?
C27 H27A 0.9600 . ?
C27 H27B 0.9600 . ?
C27 H27C 0.9600 . ?
C28 H28A 0.9600 . ?
C28 H28B 0.9600 . ?
C28 H28C 0.9600 . ?
N1 Zn1 2.039(6) . ?
N2 Zn2 2.054(6) 1_554 ?
O1 Zn2 2.034(6) . ?
O2 Zn1 2.027(5) . ?
O3 Zn1 2.027(6) 1_545 ?
O4 Zn2 2.010(5) 1_545 ?
O5 Zn2 2.023(5) . ?
O6 Zn1 2.083(6) . ?
O7 Zn2 2.062(5) 1_655 ?
O8 Zn1 2.053(5) 1_655 ?
Zn1 O3 2.027(6) 1_565 ?
Zn1 O8 2.053(5) 1_455 ?
Zn1 Zn2 2.9726(14) . ?
Zn2 O4 2.010(5) 1_565 ?
Zn2 N2 2.054(6) 1_556 ?
Zn2 O7 2.062(5) 1_455 ?

loop_
_platon_squeeze_void_nr
_platon_squeeze_void_average_x
_platon_squeeze_void_average_y
_platon_squeeze_void_average_z
_platon_squeeze_void_volume
_platon_squeeze_void_count_electrons
1 -0.001 -0.001 0.002 404.3 -3.4
2 0.500 0.500 0.500 36.7 -3.4
